data_7709849
loop_
_publ_author_name
'Roy, Sourav'
'Dey, Arka'
'Gomila, Rosa M.'
'Ortega-Castro, Joaquin'
'Frontera, Antonio'
'Ray, Partha Pratim'
'Chattopadhyay, Shouvik'

_publ_section_title
;
 Insight into charge transportation in cadmium based semiconducting
 organic--inorganic hybrid materials and their application in the
 fabrication of photosensitive Schottky devices
;
_journal_name_full 'Dalton Transactions'
_journal_paper_doi 10.1039/D2DT00197G
_journal_year 2022
_chemical_formula_sum 'C49 H63 Cd3 I2 N5 O9'
_chemical_formula_weight 1457.08
_space_group_crystal_system triclinic
_space_group_IT_number 2
_space_group_name_Hall '-P 1'
_space_group_name_H-M_alt 'P -1'
_atom_sites_solution_hydrogens geom
_audit_creation_method SHELXL-2018/3
_audit_update_record
;
2021-12-11 deposited with the CCDC.	2022-03-09 downloaded from the CCDC.
;
_cell_angle_alpha 92.589(12)
_cell_angle_beta 103.555(9)
_cell_angle_gamma 101.798(10)
_cell_formula_units_Z 2
_cell_length_a 11.792(9)
_cell_length_b 14.624(12)
_cell_length_c 16.775(13)
_cell_measurement_reflns_used 3628
_cell_measurement_temperature 293(2)
_cell_measurement_theta_max 27.2
_cell_measurement_theta_min 3.0
_cell_volume 2740(4)
_computing_structure_refinement 'SHELXL-2018/3 (Sheldrick, 2018)'
_computing_structure_solution 'SHELXT 2014/5 (Sheldrick, 2014)'
_diffrn_ambient_temperature 293(2)
_diffrn_detector_area_resol_mean 13.6612
_diffrn_measured_fraction_theta_full 0.995
_diffrn_measured_fraction_theta_max 0.969
_diffrn_measurement_device_type 'Rigaku Mercury375R (2x2 bin mode)'
_diffrn_measurement_method 'profile data from \w-scans'
_diffrn_radiation_type MoK\a
_diffrn_radiation_wavelength 0.71073
_diffrn_reflns_av_R_equivalents 0.0981
_diffrn_reflns_av_unetI/netI 0.1419
_diffrn_reflns_Laue_measured_fraction_full 0.995
_diffrn_reflns_Laue_measured_fraction_max 0.969
_diffrn_reflns_limit_h_max 15
_diffrn_reflns_limit_h_min -15
_diffrn_reflns_limit_k_max 18
_diffrn_reflns_limit_k_min -18
_diffrn_reflns_limit_l_max 21
_diffrn_reflns_limit_l_min -21
_diffrn_reflns_number 25772
_diffrn_reflns_point_group_measured_fraction_full 0.995
_diffrn_reflns_point_group_measured_fraction_max 0.969
_diffrn_reflns_theta_full 25.242
_diffrn_reflns_theta_max 27.455
_diffrn_reflns_theta_min 2.989
_diffrn_source 'Sealed Tube'
_exptl_absorpt_coefficient_mu 2.335
_exptl_absorpt_correction_T_max 1.000
_exptl_absorpt_correction_T_min 0.643
_exptl_absorpt_correction_type multi-scan
_exptl_absorpt_process_details 'Jacobson, R. (1998) Private communication'
_exptl_crystal_colour yellow
_exptl_crystal_density_diffrn 1.766
_exptl_crystal_description prism
_exptl_crystal_F_000 1428
_exptl_crystal_size_max 0.20
_exptl_crystal_size_mid 0.20
_exptl_crystal_size_min 0.20
_refine_diff_density_max 1.866
_refine_diff_density_min -4.466
_refine_diff_density_rms 0.251
_refine_ls_extinction_method none
_refine_ls_goodness_of_fit_ref 1.044
_refine_ls_hydrogen_treatment constr
_refine_ls_matrix_type full
_refine_ls_number_parameters 623
_refine_ls_number_reflns 12153
_refine_ls_number_restraints 10
_refine_ls_restrained_S_all 1.044
_refine_ls_R_factor_all 0.1338
_refine_ls_R_factor_gt 0.0885
_refine_ls_shift/su_max 0.000
_refine_ls_shift/su_mean 0.000
_refine_ls_structure_factor_coef Fsqd
_refine_ls_weighting_details 'w=1/[\s^2^(Fo^2^)+(0.0860P)^2^+45.0183P] where P=(Fo^2^+2Fc^2^)/3'
_refine_ls_weighting_scheme calc
_refine_ls_wR_factor_gt 0.2217
_refine_ls_wR_factor_ref 0.2515
_reflns_Friedel_coverage 0.000
_reflns_number_gt 7908
_reflns_number_total 12540
_reflns_threshold_expression 'I > 2\s(I)'
_cod_data_source_file d2dt00197g2.cif
_cod_data_source_block shelx
_cod_depositor_comments
;
The following automatic conversions were performed:

data item '_exptl_absorpt_correction_type' value 'Multi-scan' was
changed to 'multi-scan' in accordance with the
/home/data/users/saulius/crontab/automatic-downloads/rss-feeds/RSC/lib/dictionaries/cif_core.dic
dictionary named 'cif_core.dic' version 2.4.2 last updated on
2011-04-26.

Automatic conversion script
Id: cif_fix_values 7556 2019-12-06 15:28:31Z antanas 
;
_cod_database_code 7709849
_shelx_shelxl_version_number 2018/3
_shelx_space_group_comment
;
The symmetry employed for this shelxl refinement is uniquely defined
by the following loop, which should always be used as a source of
symmetry information in preference to the above space-group names.
They are only intended as comments.
;

loop_
_space_group_symop_operation_xyz
'x, y, z'
'-x, -y, -z'

loop_
_atom_site_label
_atom_site_type_symbol
_atom_site_fract_x
_atom_site_fract_y
_atom_site_fract_z
_atom_site_U_iso_or_equiv
_atom_site_adp_type
_atom_site_occupancy
_atom_site_site_symmetry_order
_atom_site_calc_flag
_atom_site_refinement_flags_posn
_atom_site_refinement_flags_adp
_atom_site_refinement_flags_occupancy
_atom_site_disorder_assembly
_atom_site_disorder_group
I2 I 0.71729(7) 1.10633(6) 0.84908(5) 0.0338(2) Uani 1 1 d . . . . .
Cd1 Cd 0.77525(7) 0.55580(6) 0.68913(5) 0.0250(2) Uani 1 1 d . . . . .
Cd3 Cd 0.53483(7) 0.95040(6) 0.78852(5) 0.0243(2) Uani 1 1 d . . . . .
I1 I 0.85506(11) 0.51897(9) 0.55384(6) 0.0614(3) Uani 1 1 d . . . . .
Cd2 Cd 0.59677(10) 0.73101(9) 0.72267(7) 0.0474(3) Uani 1 1 d . . . . .
O6 O 0.5500(7) 0.8110(6) 0.8324(4) 0.0258(17) Uani 1 1 d . . . . .
O2 O 0.7911(7) 0.7016(6) 0.7399(5) 0.0300(18) Uani 1 1 d . . . . .
O4 O 0.7669(7) 0.8787(6) 0.7611(4) 0.0247(17) Uani 1 1 d . . . . .
O8 O 0.6188(7) 0.6576(6) 0.8636(5) 0.0311(19) Uani 1 1 d . . . . .
O5 O 0.5094(8) 0.8531(6) 0.6739(4) 0.0296(18) Uani 1 1 d . . . . .
O1 O 0.5870(7) 0.5674(6) 0.6919(5) 0.0244(17) Uani 1 1 d . . . . .
O7 O 0.5502(9) 0.7365(7) 0.5670(5) 0.042(2) Uani 1 1 d . . . . .
N1 N 0.7140(8) 0.4124(7) 0.7335(6) 0.028(2) Uani 1 1 d . . . . .
N3 N 0.3980(9) 1.0137(7) 0.6998(6) 0.029(2) Uani 1 1 d . . . . .
O3 O 0.3934(7) 0.6273(6) 0.6893(6) 0.033(2) Uani 1 1 d . . . . .
N4 N 0.4094(8) 0.9474(7) 0.8770(5) 0.025(2) Uani 1 1 d . . . . .
N2 N 0.9443(8) 0.5669(7) 0.7985(6) 0.027(2) Uani 1 1 d . . . . .
C39 C 0.3934(9) 0.9278(8) 0.5680(7) 0.025(2) Uani 1 1 d . . . . .
C30 C 0.4267(10) 0.7955(9) 0.9302(7) 0.025(2) Uani 1 1 d . . . . .
C44 C 0.4637(10) 0.8604(8) 0.5952(7) 0.026(2) Uani 1 1 d . . . . .
C14 C 0.8052(11) 0.3545(9) 0.7412(7) 0.030(3) Uani 1 1 d . . . . .
H14A H 0.831723 0.353810 0.690631 0.036 Uiso 1 1 calc R U . . .
H14B H 0.768333 0.290462 0.747389 0.036 Uiso 1 1 calc R U . . .
C8 C 0.8729(10) 0.7579(9) 0.8017(7) 0.026(2) Uani 1 1 d . . . . .
C29 C 0.3821(12) 0.7381(11) 0.9885(9) 0.042(3) Uani 1 1 d . . . . .
H29 H 0.331630 0.758086 1.017226 0.051 Uiso 1 1 calc R U . . .
C38 C 0.3618(11) 0.9964(9) 0.6188(7) 0.032(3) Uani 1 1 d . . . . .
H38 H 0.310593 1.031970 0.591536 0.039 Uiso 1 1 calc R U . . .
C15 C 0.6124(11) 0.3765(8) 0.7473(7) 0.026(2) Uani 1 1 d . . . . .
H15 H 0.603911 0.316247 0.764085 0.032 Uiso 1 1 calc R U . . .
C31 C 0.5050(10) 0.7663(8) 0.8891(7) 0.024(2) Uani 1 1 d . . . . .
C25 C 0.6883(12) 0.5924(9) 0.8975(8) 0.034(3) Uani 1 1 d . . . . .
H25A H 0.734704 0.578157 0.859726 0.040 Uiso 1 1 calc R U . . .
H25B H 0.634815 0.534390 0.902979 0.040 Uiso 1 1 calc R U . . .
C43 C 0.4833(11) 0.8006(9) 0.5346(7) 0.033(3) Uani 1 1 d . . . . .
C21 C 0.5015(10) 0.5086(8) 0.7144(6) 0.022(2) Uani 1 1 d . . . . .
C16 C 0.5085(10) 0.4182(9) 0.7400(7) 0.028(3) Uani 1 1 d . . . . .
C20 C 0.3931(10) 0.5388(9) 0.7149(8) 0.029(3) Uani 1 1 d . . . . .
C10 C 0.9961(11) 0.4831(9) 0.8003(8) 0.032(3) Uani 1 1 d . . . . .
H10A H 1.070132 0.496196 0.843111 0.038 Uiso 1 1 calc R U . . .
H10B H 1.016285 0.473396 0.748161 0.038 Uiso 1 1 calc R U . . .
C13 C 0.9925(11) 0.3128(10) 0.8175(8) 0.037(3) Uani 1 1 d . . . . .
H13A H 0.950612 0.256224 0.833965 0.056 Uiso 1 1 calc R U . . .
H13B H 1.068695 0.334626 0.856258 0.056 Uiso 1 1 calc R U . . .
H13C H 1.004368 0.300361 0.763740 0.056 Uiso 1 1 calc R U . . .
C37 C 0.3537(12) 1.0865(9) 0.7379(8) 0.036(3) Uani 1 1 d . . . . .
H37A H 0.304199 1.113322 0.694770 0.043 Uiso 1 1 calc R U . . .
H37B H 0.421508 1.136030 0.765891 0.043 Uiso 1 1 calc R U . . .
C12 C 0.8810(12) 0.4008(10) 0.8971(8) 0.036(3) Uani 1 1 d . . . . .
H12A H 0.828449 0.443541 0.893140 0.054 Uiso 1 1 calc R U . . .
H12B H 0.951422 0.424661 0.940749 0.054 Uiso 1 1 calc R U . . .
H12C H 0.840761 0.340671 0.908520 0.054 Uiso 1 1 calc R U . . .
C26 C 0.5393(11) 0.6807(9) 0.9078(7) 0.031(3) Uani 1 1 d . . . . .
C11 C 0.9166(10) 0.3903(9) 0.8153(7) 0.030(3) Uani 1 1 d . . . . .
C7 C 0.9702(11) 0.7319(9) 0.8562(7) 0.030(3) Uani 1 1 d . . . . .
C32 C 0.3853(10) 0.8858(9) 0.9235(7) 0.029(3) Uani 1 1 d . . . . .
H32 H 0.336672 0.897232 0.957406 0.034 Uiso 1 1 calc R U . . .
C4 C 0.9341(11) 0.9149(9) 0.8796(7) 0.032(3) Uani 1 1 d . . . . .
H4 H 0.923593 0.975736 0.887214 0.038 Uiso 1 1 calc R U . . .
C19 C 0.2995(11) 0.4821(11) 0.7368(10) 0.046(4) Uani 1 1 d . . . . .
H19 H 0.229206 0.502768 0.733454 0.055 Uiso 1 1 calc R U . . .
C3 C 0.8588(10) 0.8529(8) 0.8139(6) 0.025(2) Uani 1 1 d . . . . .
C42 C 0.4347(14) 0.8026(11) 0.4498(8) 0.044(4) Uani 1 1 d . . . . .
H42 H 0.448354 0.760554 0.411720 0.053 Uiso 1 1 calc R U . . .
C34 C 0.2795(12) 1.0516(10) 0.8011(8) 0.036(3) Uani 1 1 d . . . . .
C35 C 0.1809(11) 0.9672(10) 0.7607(9) 0.039(3) Uani 1 1 d . . . . .
H35A H 0.131924 0.983879 0.711711 0.058 Uiso 1 1 calc R U . . .
H35B H 0.132597 0.947558 0.798290 0.058 Uiso 1 1 calc R U . . .
H35C H 0.215743 0.916845 0.746619 0.058 Uiso 1 1 calc R U . . .
C9 C 1.0018(10) 0.6385(10) 0.8478(8) 0.036(3) Uani 1 1 d . . . . .
H9 H 1.072759 0.632180 0.883169 0.043 Uiso 1 1 calc R U . . .
C36 C 0.2217(15) 1.1330(11) 0.8224(9) 0.051(4) Uani 1 1 d . . . . .
H36A H 0.282892 1.184178 0.853609 0.076 Uiso 1 1 calc R U . . .
H36B H 0.165573 1.111240 0.854352 0.076 Uiso 1 1 calc R U . . .
H36C H 0.180878 1.153872 0.772427 0.076 Uiso 1 1 calc R U . . .
C40 C 0.3465(12) 0.9275(11) 0.4804(8) 0.042(3) Uani 1 1 d . . . . .
H40 H 0.300383 0.970531 0.462047 0.050 Uiso 1 1 calc R U . . .
C33 C 0.3605(12) 1.0312(9) 0.8838(7) 0.031(3) Uani 1 1 d . . . . .
H33A H 0.426475 1.085123 0.903439 0.038 Uiso 1 1 calc R U . . .
H33B H 0.314066 1.023831 0.924646 0.038 Uiso 1 1 calc R U . . .
C22 C 0.2791(11) 0.6559(10) 0.6609(8) 0.038(3) Uani 1 1 d . . . . .
H22A H 0.217562 0.601219 0.634638 0.046 Uiso 1 1 calc R U . . .
H22B H 0.286669 0.700149 0.620136 0.046 Uiso 1 1 calc R U . . .
C17 C 0.4129(11) 0.3634(9) 0.7651(9) 0.039(3) Uani 1 1 d . . . . .
H17 H 0.419939 0.305058 0.782943 0.047 Uiso 1 1 calc R U . . .
N5 N 0.9949(14) 0.7993(10) 0.4670(10) 0.064(4) Uani 1 1 d . . . . .
C23 C 0.2421(13) 0.6995(11) 0.7292(9) 0.047(4) Uani 1 1 d . . . . .
H23A H 0.160676 0.705267 0.710366 0.071 Uiso 1 1 calc R U . . .
H23B H 0.292948 0.760595 0.747386 0.071 Uiso 1 1 calc R U . . .
H23C H 0.248566 0.660925 0.774165 0.071 Uiso 1 1 calc R U . . .
C41 C 0.3662(14) 0.8674(10) 0.4229(7) 0.042(3) Uani 1 1 d . . . . .
H41 H 0.334448 0.869748 0.366987 0.051 Uiso 1 1 calc R U . . .
C5 C 1.0279(13) 0.8839(11) 0.9354(8) 0.043(3) Uani 1 1 d . . . . .
H5 H 1.077125 0.924046 0.980306 0.051 Uiso 1 1 calc R U . . .
C2 C 0.8030(14) 0.9360(13) 0.6986(10) 0.058(5) Uani 1 1 d . . . . .
H2A H 0.734613 0.958290 0.668781 0.069 Uiso 1 1 calc R U . . .
H2B H 0.864021 0.990437 0.726010 0.069 Uiso 1 1 calc R U . . .
C28 C 0.4139(15) 0.6545(11) 1.0015(10) 0.054(5) Uani 1 1 d . . . . .
H28 H 0.382854 0.616894 1.038016 0.065 Uiso 1 1 calc R U . . .
C24 C 0.7724(14) 0.6296(12) 0.9809(9) 0.052(4) Uani 1 1 d . . . . .
H24A H 0.824827 0.687531 0.976074 0.079 Uiso 1 1 calc R U . . .
H24B H 0.818880 0.584583 1.000024 0.079 Uiso 1 1 calc R U . . .
H24C H 0.726706 0.640365 1.019450 0.079 Uiso 1 1 calc R U . . .
C18 C 0.3073(12) 0.3936(11) 0.7641(12) 0.056(5) Uani 1 1 d . . . . .
H18 H 0.244793 0.356509 0.780879 0.068 Uiso 1 1 calc R U . . .
C6 C 1.0447(11) 0.7952(10) 0.9225(8) 0.035(3) Uani 1 1 d . . . . .
H6 H 1.106748 0.776233 0.958256 0.042 Uiso 1 1 calc R U . . .
C27 C 0.4921(15) 0.6247(11) 0.9611(10) 0.051(4) Uani 1 1 d . . . . .
H27 H 0.512375 0.567108 0.970003 0.062 Uiso 1 1 calc R U . . .
C45 C 0.571(2) 0.6621(16) 0.5109(10) 0.091(7) Uani 1 1 d . U . . .
H45A H 0.598476 0.613547 0.542814 0.109 Uiso 1 1 calc R U . . .
H45B H 0.497155 0.633548 0.470818 0.109 Uiso 1 1 calc R U . . .
O9 O 0.8992(14) 0.9078(12) 0.4205(10) 0.102(5) Uani 1 1 d . . . . .
C1 C 0.8490(18) 0.8878(14) 0.6398(11) 0.077(6) Uani 1 1 d . . . . .
H1A H 0.867917 0.929202 0.599724 0.115 Uiso 1 1 calc R U . . .
H1B H 0.789688 0.833293 0.612665 0.115 Uiso 1 1 calc R U . . .
H1C H 0.919948 0.868903 0.668249 0.115 Uiso 1 1 calc R U . . .
C48 C 0.929(4) 0.729(3) 0.4014(15) 0.172(17) Uani 1 1 d . . . . .
H48A H 0.983126 0.697535 0.382451 0.258 Uiso 1 1 calc R U . . .
H48B H 0.887226 0.757910 0.356861 0.258 Uiso 1 1 calc R U . . .
H48C H 0.872473 0.684297 0.420872 0.258 Uiso 1 1 calc R U . . .
C49 C 0.975(2) 0.8773(19) 0.4662(19) 0.119(11) Uani 1 1 d . . . . .
H49 H 1.026275 0.920878 0.507744 0.143 Uiso 1 1 calc R U . . .
C47 C 1.0890(19) 0.766(2) 0.525(2) 0.174(19) Uani 1 1 d . . . . .
H47A H 1.088007 0.784232 0.580512 0.260 Uiso 1 1 calc R U . . .
H47B H 1.165580 0.793223 0.515892 0.260 Uiso 1 1 calc R U . . .
H47C H 1.074530 0.698841 0.516434 0.260 Uiso 1 1 calc R U . . .
C46 C 0.660(3) 0.703(2) 0.4693(15) 0.124(10) Uani 1 1 d . U . . .
H46A H 0.672383 0.655725 0.433161 0.186 Uiso 1 1 calc R U . . .
H46B H 0.733294 0.730343 0.509189 0.186 Uiso 1 1 calc R U . . .
H46C H 0.632341 0.751247 0.437823 0.186 Uiso 1 1 calc R U . . .

loop_
_atom_site_aniso_label
_atom_site_aniso_U_11
_atom_site_aniso_U_22
_atom_site_aniso_U_33
_atom_site_aniso_U_23
_atom_site_aniso_U_13
_atom_site_aniso_U_12
I2 0.0322(4) 0.0312(4) 0.0326(4) -0.0011(3) 0.0041(3) -0.0001(3)
Cd1 0.0203(4) 0.0327(5) 0.0224(4) 0.0017(3) 0.0067(3) 0.0050(3)
Cd3 0.0275(4) 0.0252(4) 0.0184(4) 0.0041(3) 0.0033(3) 0.0042(3)
I1 0.0826(8) 0.0826(8) 0.0408(5) 0.0128(5) 0.0373(6) 0.0405(7)
Cd2 0.0475(7) 0.0538(7) 0.0413(6) 0.0081(5) 0.0095(5) 0.0131(5)
O6 0.035(4) 0.029(4) 0.017(4) 0.010(3) 0.008(3) 0.013(4)
O2 0.021(4) 0.033(5) 0.025(4) -0.010(3) -0.007(3) 0.000(4)
O4 0.026(4) 0.029(4) 0.018(4) 0.003(3) 0.002(3) 0.007(3)
O8 0.034(5) 0.037(5) 0.030(4) 0.014(4) 0.012(4) 0.020(4)
O5 0.038(5) 0.034(5) 0.012(3) 0.000(3) -0.002(3) 0.006(4)
O1 0.019(4) 0.029(4) 0.026(4) 0.009(3) 0.007(3) 0.005(3)
O7 0.068(7) 0.043(5) 0.019(4) 0.011(4) 0.008(4) 0.027(5)
N1 0.022(5) 0.029(5) 0.033(5) 0.005(4) 0.007(4) 0.008(4)
N3 0.028(5) 0.030(5) 0.028(5) 0.005(4) 0.006(4) 0.005(4)
O3 0.021(4) 0.031(5) 0.051(5) 0.007(4) 0.010(4) 0.015(4)
N4 0.026(5) 0.032(5) 0.017(4) 0.006(4) 0.006(4) 0.008(4)
N2 0.018(5) 0.036(6) 0.024(5) 0.000(4) 0.000(4) 0.006(4)
C39 0.016(5) 0.030(6) 0.027(6) 0.011(5) 0.000(4) 0.003(5)
C30 0.021(6) 0.034(7) 0.021(5) 0.002(5) 0.010(4) 0.002(5)
C44 0.027(6) 0.028(6) 0.020(5) 0.009(5) 0.006(5) -0.003(5)
C14 0.032(6) 0.026(6) 0.031(6) 0.003(5) 0.004(5) 0.005(5)
C8 0.021(6) 0.033(7) 0.023(5) 0.003(5) 0.007(5) -0.001(5)
C29 0.039(7) 0.060(9) 0.042(8) 0.025(7) 0.023(6) 0.022(7)
C38 0.029(6) 0.033(7) 0.032(6) 0.021(5) 0.001(5) 0.005(5)
C15 0.035(7) 0.028(6) 0.019(5) 0.005(5) 0.007(5) 0.013(5)
C31 0.022(5) 0.028(6) 0.020(5) 0.016(5) 0.002(4) 0.004(5)
C25 0.039(7) 0.039(7) 0.035(7) 0.012(6) 0.020(6) 0.024(6)
C43 0.036(7) 0.040(7) 0.020(6) 0.001(5) 0.005(5) 0.007(6)
C21 0.020(5) 0.029(6) 0.018(5) 0.004(4) 0.004(4) 0.007(5)
C16 0.015(5) 0.032(7) 0.036(6) 0.004(5) 0.005(5) 0.002(5)
C20 0.018(5) 0.030(6) 0.040(7) 0.005(5) 0.008(5) 0.007(5)
C10 0.026(6) 0.031(7) 0.034(6) -0.001(5) 0.003(5) 0.000(5)
C13 0.022(6) 0.044(8) 0.043(7) -0.002(6) 0.001(5) 0.010(6)
C37 0.041(7) 0.028(7) 0.044(7) 0.011(6) 0.015(6) 0.014(6)
C12 0.033(7) 0.049(8) 0.031(6) 0.016(6) 0.006(5) 0.017(6)
C26 0.036(7) 0.038(7) 0.026(6) 0.012(5) 0.012(5) 0.017(6)
C11 0.020(6) 0.037(7) 0.033(6) -0.002(5) 0.000(5) 0.014(5)
C7 0.025(6) 0.030(7) 0.030(6) 0.007(5) 0.000(5) 0.000(5)
C32 0.024(6) 0.043(7) 0.023(5) 0.004(5) 0.010(5) 0.012(5)
C4 0.030(6) 0.035(7) 0.029(6) 0.003(5) 0.006(5) 0.003(5)
C19 0.014(6) 0.053(9) 0.076(10) 0.005(8) 0.022(6) 0.008(6)
C3 0.022(6) 0.032(6) 0.018(5) -0.001(5) 0.001(4) 0.003(5)
C42 0.065(10) 0.051(9) 0.018(6) 0.012(6) 0.008(6) 0.018(8)
C34 0.041(7) 0.038(7) 0.037(7) 0.017(6) 0.016(6) 0.016(6)
C35 0.025(6) 0.036(7) 0.050(8) 0.005(6) 0.005(6) -0.001(6)
C9 0.015(6) 0.057(9) 0.034(7) 0.010(6) 0.002(5) 0.009(6)
C36 0.067(10) 0.055(10) 0.043(8) 0.006(7) 0.022(8) 0.034(9)
C40 0.040(8) 0.055(9) 0.027(6) 0.016(6) -0.007(6) 0.018(7)
C33 0.046(7) 0.026(6) 0.025(6) 0.003(5) 0.009(5) 0.013(6)
C22 0.022(6) 0.049(8) 0.043(8) 0.002(6) 0.001(5) 0.018(6)
C17 0.028(7) 0.025(7) 0.065(9) 0.014(6) 0.019(6) -0.002(5)
N5 0.062(9) 0.048(9) 0.078(11) 0.019(8) 0.007(8) 0.011(7)
C23 0.037(8) 0.050(9) 0.057(9) 0.005(7) 0.010(7) 0.017(7)
C41 0.064(9) 0.049(8) 0.011(5) 0.006(5) 0.004(6) 0.009(7)
C5 0.043(8) 0.053(9) 0.026(6) -0.005(6) 0.000(6) 0.009(7)
C2 0.043(9) 0.089(13) 0.053(9) 0.046(9) 0.018(7) 0.027(9)
C28 0.071(11) 0.049(9) 0.072(11) 0.050(8) 0.047(9) 0.034(8)
C24 0.047(9) 0.068(11) 0.044(8) 0.008(8) 0.007(7) 0.022(8)
C18 0.023(7) 0.041(9) 0.121(15) 0.034(9) 0.037(8) 0.016(6)
C6 0.024(6) 0.047(8) 0.029(6) 0.005(6) -0.002(5) 0.004(6)
C27 0.072(11) 0.048(9) 0.063(10) 0.037(8) 0.047(9) 0.037(8)
C45 0.18(2) 0.116(15) 0.032(8) 0.033(9) 0.047(11) 0.117(15)
O9 0.084(10) 0.109(12) 0.099(12) 0.020(10) -0.029(9) 0.044(10)
C1 0.073(13) 0.079(14) 0.054(11) 0.004(10) 0.003(10) -0.023(11)
C48 0.27(5) 0.19(4) 0.045(14) 0.010(18) -0.01(2) 0.08(4)
C49 0.104(19) 0.083(17) 0.16(3) 0.062(18) -0.010(18) 0.032(15)
C47 0.045(12) 0.21(3) 0.28(4) 0.18(3) 0.023(19) 0.047(17)
C46 0.16(2) 0.15(2) 0.078(16) -0.013(16) 0.053(15) 0.058(19)

loop_
_atom_type_symbol
_atom_type_description
_atom_type_scat_dispersion_real
_atom_type_scat_dispersion_imag
_atom_type_scat_source
C C 0.0033 0.0016 'International Tables Vol C Tables 4.2.6.8 and 6.1.1.4'
H H 0.0000 0.0000 'International Tables Vol C Tables 4.2.6.8 and 6.1.1.4'
Cd Cd -0.8075 1.2024 'International Tables Vol C Tables 4.2.6.8 and 6.1.1.4'
I I -0.4742 1.8119 'International Tables Vol C Tables 4.2.6.8 and 6.1.1.4'
N N 0.0061 0.0033 'International Tables Vol C Tables 4.2.6.8 and 6.1.1.4'
O O 0.0106 0.0060 'International Tables Vol C Tables 4.2.6.8 and 6.1.1.4'

loop_
_geom_angle_atom_site_label_1
_geom_angle_atom_site_label_2
_geom_angle_atom_site_label_3
_geom_angle
_geom_angle_site_symmetry_1
_geom_angle_site_symmetry_3
_geom_angle_publ_flag
O2 Cd1 O1 74.1(3) . . ?
O2 Cd1 N1 133.0(3) . . ?
O1 Cd1 N1 81.7(3) . . ?
O2 Cd1 N2 81.7(3) . . ?
O1 Cd1 N2 129.5(3) . . ?
N1 Cd1 N2 83.7(4) . . ?
O2 Cd1 I1 121.4(2) . . ?
O1 Cd1 I1 127.1(2) . . ?
N1 Cd1 I1 105.4(3) . . ?
N2 Cd1 I1 103.3(2) . . ?
O6 Cd3 O5 74.3(3) . . ?
O6 Cd3 N3 138.1(3) . . ?
O5 Cd3 N3 81.5(3) . . ?
O6 Cd3 N4 82.9(3) . . ?
O5 Cd3 N4 128.2(3) . . ?
N3 Cd3 N4 85.9(3) . . ?
O6 Cd3 I2 120.3(2) . . ?
O5 Cd3 I2 127.2(2) . . ?
N3 Cd3 I2 101.7(3) . . ?
N4 Cd3 I2 104.6(3) . . ?
O5 Cd2 O6 70.6(3) . . ?
O5 Cd2 O2 133.9(3) . . ?
O6 Cd2 O2 119.5(3) . . ?
O5 Cd2 O1 141.9(3) . . ?
O6 Cd2 O1 130.9(3) . . ?
O2 Cd2 O1 69.1(3) . . ?
O5 Cd2 O3 88.3(3) . . ?
O6 Cd2 O3 89.6(3) . . ?
O2 Cd2 O3 133.2(3) . . ?
O1 Cd2 O3 64.3(3) . . ?
O5 Cd2 O7 64.6(3) . . ?
O6 Cd2 O7 134.6(3) . . ?
O2 Cd2 O7 97.1(3) . . ?
O1 Cd2 O7 85.0(3) . . ?
O3 Cd2 O7 82.7(3) . . ?
O5 Cd2 O4 75.0(3) . . ?
O6 Cd2 O4 77.0(3) . . ?
O2 Cd2 O4 65.5(3) . . ?
O1 Cd2 O4 134.5(3) . . ?
O3 Cd2 O4 161.2(3) . . ?
O7 Cd2 O4 97.3(3) . . ?
O5 Cd2 O8 131.6(3) . . ?
O6 Cd2 O8 61.8(3) . . ?
O2 Cd2 O8 80.4(3) . . ?
O1 Cd2 O8 73.9(3) . . ?
O3 Cd2 O8 83.5(3) . . ?
O7 Cd2 O8 158.2(3) . . ?
O4 Cd2 O8 101.1(3) . . ?
C31 O6 Cd3 130.0(7) . . ?
C31 O6 Cd2 122.5(7) . . ?
Cd3 O6 Cd2 103.7(3) . . ?
C8 O2 Cd1 132.0(7) . . ?
C8 O2 Cd2 112.9(7) . . ?
Cd1 O2 Cd2 109.0(3) . . ?
C3 O4 C2 114.1(9) . . ?
C3 O4 Cd2 105.8(7) . . ?
C2 O4 Cd2 121.6(9) . . ?
C26 O8 C25 116.6(8) . . ?
C26 O8 Cd2 112.3(6) . . ?
C25 O8 Cd2 130.8(7) . . ?
C44 O5 Cd3 131.6(8) . . ?
C44 O5 Cd2 124.3(7) . . ?
Cd3 O5 Cd2 103.9(3) . . ?
C21 O1 Cd1 130.7(7) . . ?
C21 O1 Cd2 115.6(7) . . ?
Cd1 O1 Cd2 106.1(3) . . ?
C43 O7 C45 120.3(10) . . ?
C43 O7 Cd2 116.9(7) . . ?
C45 O7 Cd2 121.7(7) . . ?
C15 N1 C14 118.8(10) . . ?
C15 N1 Cd1 128.6(8) . . ?
C14 N1 Cd1 112.5(7) . . ?
C38 N3 C37 117.1(10) . . ?
C38 N3 Cd3 127.5(8) . . ?
C37 N3 Cd3 115.2(8) . . ?
C20 O3 C22 119.4(10) . . ?
C20 O3 Cd2 112.8(6) . . ?
C22 O3 Cd2 126.8(8) . . ?
C32 N4 C33 116.3(10) . . ?
C32 N4 Cd3 127.6(8) . . ?
C33 N4 Cd3 115.9(7) . . ?
C9 N2 C10 118.1(10) . . ?
C9 N2 Cd1 127.8(8) . . ?
C10 N2 Cd1 113.5(7) . . ?
C44 C39 C40 117.4(11) . . ?
C44 C39 C38 127.4(10) . . ?
C40 C39 C38 115.2(10) . . ?
C31 C30 C29 119.6(11) . . ?
C31 C30 C32 126.5(10) . . ?
C29 C30 C32 113.8(10) . . ?
O5 C44 C43 119.7(11) . . ?
O5 C44 C39 122.7(11) . . ?
C43 C44 C39 117.6(10) . . ?
N1 C14 C11 113.7(10) . . ?
N1 C14 H14A 108.8 . . ?
C11 C14 H14A 108.8 . . ?
N1 C14 H14B 108.8 . . ?
C11 C14 H14B 108.8 . . ?
H14A C14 H14B 107.7 . . ?
O2 C8 C7 126.0(11) . . ?
O2 C8 C3 116.6(10) . . ?
C7 C8 C3 117.4(10) . . ?
C28 C29 C30 120.0(12) . . ?
C28 C29 H29 120.0 . . ?
C30 C29 H29 120.0 . . ?
N3 C38 C39 126.8(10) . . ?
N3 C38 H38 116.6 . . ?
C39 C38 H38 116.6 . . ?
N1 C15 C16 128.2(11) . . ?
N1 C15 H15 115.9 . . ?
C16 C15 H15 115.9 . . ?
O6 C31 C30 125.8(10) . . ?
O6 C31 C26 116.2(10) . . ?
C30 C31 C26 118.0(10) . . ?
O8 C25 C24 112.6(11) . . ?
O8 C25 H25A 109.1 . . ?
C24 C25 H25A 109.1 . . ?
O8 C25 H25B 109.1 . . ?
C24 C25 H25B 109.1 . . ?
H25A C25 H25B 107.8 . . ?
O7 C43 C44 113.3(10) . . ?
O7 C43 C42 123.8(12) . . ?
C44 C43 C42 122.8(12) . . ?
O1 C21 C16 125.4(10) . . ?
O1 C21 C20 117.8(10) . . ?
C16 C21 C20 116.7(10) . . ?
C17 C16 C21 120.1(11) . . ?
C17 C16 C15 114.6(11) . . ?
C21 C16 C15 125.2(10) . . ?
C19 C20 O3 125.1(11) . . ?
C19 C20 C21 121.7(11) . . ?
O3 C20 C21 113.2(10) . . ?
N2 C10 C11 116.4(10) . . ?
N2 C10 H10A 108.2 . . ?
C11 C10 H10A 108.2 . . ?
N2 C10 H10B 108.2 . . ?
C11 C10 H10B 108.2 . . ?
H10A C10 H10B 107.3 . . ?
C11 C13 H13A 109.5 . . ?
C11 C13 H13B 109.5 . . ?
H13A C13 H13B 109.5 . . ?
C11 C13 H13C 109.5 . . ?
H13A C13 H13C 109.5 . . ?
H13B C13 H13C 109.5 . . ?
N3 C37 C34 114.6(10) . . ?
N3 C37 H37A 108.6 . . ?
C34 C37 H37A 108.6 . . ?
N3 C37 H37B 108.6 . . ?
C34 C37 H37B 108.6 . . ?
H37A C37 H37B 107.6 . . ?
C11 C12 H12A 109.5 . . ?
C11 C12 H12B 109.5 . . ?
H12A C12 H12B 109.5 . . ?
C11 C12 H12C 109.5 . . ?
H12A C12 H12C 109.5 . . ?
H12B C12 H12C 109.5 . . ?
C27 C26 O8 124.5(11) . . ?
C27 C26 C31 121.7(11) . . ?
O8 C26 C31 113.7(10) . . ?
C12 C11 C10 111.0(11) . . ?
C12 C11 C14 112.0(10) . . ?
C10 C11 C14 111.8(10) . . ?
C12 C11 C13 110.2(10) . . ?
C10 C11 C13 106.9(10) . . ?
C14 C11 C13 104.7(10) . . ?
C6 C7 C8 120.6(12) . . ?
C6 C7 C9 115.7(11) . . ?
C8 C7 C9 123.7(11) . . ?
N4 C32 C30 126.8(10) . . ?
N4 C32 H32 116.6 . . ?
C30 C32 H32 116.6 . . ?
C3 C4 C5 119.4(12) . . ?
C3 C4 H4 120.3 . . ?
C5 C4 H4 120.3 . . ?
C20 C19 C18 121.6(11) . . ?
C20 C19 H19 119.2 . . ?
C18 C19 H19 119.2 . . ?
O4 C3 C4 121.2(11) . . ?
O4 C3 C8 117.7(10) . . ?
C4 C3 C8 121.0(10) . . ?
C41 C42 C43 120.0(13) . . ?
C41 C42 H42 120.0 . . ?
C43 C42 H42 120.0 . . ?
C35 C34 C36 108.9(12) . . ?
C35 C34 C37 109.2(11) . . ?
C36 C34 C37 106.9(11) . . ?
C35 C34 C33 112.6(10) . . ?
C36 C34 C33 107.0(11) . . ?
C37 C34 C33 112.1(11) . . ?
C34 C35 H35A 109.5 . . ?
C34 C35 H35B 109.5 . . ?
H35A C35 H35B 109.5 . . ?
C34 C35 H35C 109.5 . . ?
H35A C35 H35C 109.5 . . ?
H35B C35 H35C 109.5 . . ?
N2 C9 C7 128.3(11) . . ?
N2 C9 H9 115.8 . . ?
C7 C9 H9 115.8 . . ?
C34 C36 H36A 109.5 . . ?
C34 C36 H36B 109.5 . . ?
H36A C36 H36B 109.5 . . ?
C34 C36 H36C 109.5 . . ?
H36A C36 H36C 109.5 . . ?
H36B C36 H36C 109.5 . . ?
C41 C40 C39 123.5(12) . . ?
C41 C40 H40 118.2 . . ?
C39 C40 H40 118.2 . . ?
N4 C33 C34 114.3(10) . . ?
N4 C33 H33A 108.7 . . ?
C34 C33 H33A 108.7 . . ?
N4 C33 H33B 108.7 . . ?
C34 C33 H33B 108.7 . . ?
H33A C33 H33B 107.6 . . ?
O3 C22 C23 112.3(11) . . ?
O3 C22 H22A 109.1 . . ?
C23 C22 H22A 109.1 . . ?
O3 C22 H22B 109.1 . . ?
C23 C22 H22B 109.1 . . ?
H22A C22 H22B 107.9 . . ?
C18 C17 C16 122.3(12) . . ?
C18 C17 H17 118.9 . . ?
C16 C17 H17 118.9 . . ?
C49 N5 C48 119(2) . . ?
C49 N5 C47 128(3) . . ?
C48 N5 C47 112(2) . . ?
C22 C23 H23A 109.5 . . ?
C22 C23 H23B 109.5 . . ?
H23A C23 H23B 109.5 . . ?
C22 C23 H23C 109.5 . . ?
H23A C23 H23C 109.5 . . ?
H23B C23 H23C 109.5 . . ?
C40 C41 C42 118.6(11) . . ?
C40 C41 H41 120.7 . . ?
C42 C41 H41 120.7 . . ?
C6 C5 C4 119.9(12) . . ?
C6 C5 H5 120.0 . . ?
C4 C5 H5 120.0 . . ?
C1 C2 O4 114.5(15) . . ?
C1 C2 H2A 108.6 . . ?
O4 C2 H2A 108.6 . . ?
C1 C2 H2B 108.6 . . ?
O4 C2 H2B 108.6 . . ?
H2A C2 H2B 107.6 . . ?
C29 C28 C27 121.0(12) . . ?
C29 C28 H28 119.5 . . ?
C27 C28 H28 119.5 . . ?
C25 C24 H24A 109.5 . . ?
C25 C24 H24B 109.5 . . ?
H24A C24 H24B 109.5 . . ?
C25 C24 H24C 109.5 . . ?
H24A C24 H24C 109.5 . . ?
H24B C24 H24C 109.5 . . ?
C17 C18 C19 117.4(12) . . ?
C17 C18 H18 121.3 . . ?
C19 C18 H18 121.3 . . ?
C5 C6 C7 121.5(12) . . ?
C5 C6 H6 119.2 . . ?
C7 C6 H6 119.2 . . ?
C26 C27 C28 119.6(12) . . ?
C26 C27 H27 120.2 . . ?
C28 C27 H27 120.2 . . ?
C46 C45 O7 110(2) . . ?
C46 C45 H45A 109.7 . . ?
O7 C45 H45A 109.7 . . ?
C46 C45 H45B 109.7 . . ?
O7 C45 H45B 109.7 . . ?
H45A C45 H45B 108.2 . . ?
C2 C1 H1A 109.5 . . ?
C2 C1 H1B 109.5 . . ?
H1A C1 H1B 109.5 . . ?
C2 C1 H1C 109.5 . . ?
H1A C1 H1C 109.5 . . ?
H1B C1 H1C 109.5 . . ?
N5 C48 H48A 109.5 . . ?
N5 C48 H48B 109.5 . . ?
H48A C48 H48B 109.5 . . ?
N5 C48 H48C 109.5 . . ?
H48A C48 H48C 109.5 . . ?
H48B C48 H48C 109.5 . . ?
O9 C49 N5 131(3) . . ?
O9 C49 H49 114.6 . . ?
N5 C49 H49 114.6 . . ?
N5 C47 H47A 109.5 . . ?
N5 C47 H47B 109.5 . . ?
H47A C47 H47B 109.5 . . ?
N5 C47 H47C 109.5 . . ?
H47A C47 H47C 109.5 . . ?
H47B C47 H47C 109.5 . . ?
C45 C46 H46A 109.5 . . ?
C45 C46 H46B 109.5 . . ?
H46A C46 H46B 109.5 . . ?
C45 C46 H46C 109.5 . . ?
H46A C46 H46C 109.5 . . ?
H46B C46 H46C 109.5 . . ?

loop_
_geom_bond_atom_site_label_1
_geom_bond_atom_site_label_2
_geom_bond_distance
_geom_bond_site_symmetry_2
_geom_bond_publ_flag
I2 Cd3 2.7605(19) . ?
Cd1 O2 2.215(9) . ?
Cd1 O1 2.271(8) . ?
Cd1 N1 2.291(10) . ?
Cd1 N2 2.343(9) . ?
Cd1 I1 2.725(2) . ?
Cd3 O6 2.226(8) . ?
Cd3 O5 2.263(8) . ?
Cd3 N3 2.298(10) . ?
Cd3 N4 2.324(9) . ?
Cd2 O5 2.325(8) . ?
Cd2 O6 2.368(8) . ?
Cd2 O2 2.371(8) . ?
Cd2 O1 2.399(8) . ?
Cd2 O3 2.484(9) . ?
Cd2 O7 2.548(8) . ?
Cd2 O4 2.569(8) . ?
Cd2 O8 2.620(8) . ?
O6 C31 1.328(12) . ?
O2 C8 1.346(14) . ?
O4 C3 1.359(13) . ?
O4 C2 1.457(15) . ?
O8 C26 1.405(14) . ?
O8 C25 1.434(13) . ?
O5 C44 1.322(13) . ?
O1 C21 1.323(13) . ?
O7 C43 1.394(15) . ?
O7 C45 1.503(19) . ?
N1 C15 1.283(15) . ?
N1 C14 1.486(15) . ?
N3 C38 1.322(16) . ?
N3 C37 1.461(16) . ?
O3 C20 1.382(14) . ?
O3 C22 1.470(13) . ?
N4 C32 1.249(15) . ?
N4 C33 1.468(15) . ?
N2 C9 1.268(17) . ?
N2 C10 1.476(16) . ?
C39 C44 1.437(16) . ?
C39 C40 1.444(16) . ?
C39 C38 1.447(18) . ?
C30 C31 1.395(16) . ?
C30 C29 1.439(16) . ?
C30 C32 1.498(17) . ?
C44 C43 1.401(17) . ?
C14 C11 1.562(16) . ?
C14 H14A 0.9700 . ?
C14 H14B 0.9700 . ?
C8 C7 1.420(16) . ?
C8 C3 1.444(17) . ?
C29 C28 1.363(19) . ?
C29 H29 0.9300 . ?
C38 H38 0.9300 . ?
C15 C16 1.459(16) . ?
C15 H15 0.9300 . ?
C31 C26 1.419(16) . ?
C25 C24 1.52(2) . ?
C25 H25A 0.9700 . ?
C25 H25B 0.9700 . ?
C43 C42 1.408(16) . ?
C21 C16 1.421(16) . ?
C21 C20 1.436(15) . ?
C16 C17 1.405(16) . ?
C20 C19 1.372(17) . ?
C10 C11 1.551(18) . ?
C10 H10A 0.9700 . ?
C10 H10B 0.9700 . ?
C13 C11 1.579(16) . ?
C13 H13A 0.9600 . ?
C13 H13B 0.9600 . ?
C13 H13C 0.9600 . ?
C37 C34 1.566(17) . ?
C37 H37A 0.9700 . ?
C37 H37B 0.9700 . ?
C12 C11 1.536(17) . ?
C12 H12A 0.9600 . ?
C12 H12B 0.9600 . ?
C12 H12C 0.9600 . ?
C26 C27 1.376(17) . ?
C7 C6 1.407(17) . ?
C7 C9 1.496(19) . ?
C32 H32 0.9300 . ?
C4 C3 1.396(16) . ?
C4 C5 1.437(18) . ?
C4 H4 0.9300 . ?
C19 C18 1.41(2) . ?
C19 H19 0.9300 . ?
C42 C41 1.39(2) . ?
C42 H42 0.9300 . ?
C34 C35 1.517(19) . ?
C34 C36 1.554(19) . ?
C34 C33 1.568(17) . ?
C35 H35A 0.9600 . ?
C35 H35B 0.9600 . ?
C35 H35C 0.9600 . ?
C9 H9 0.9300 . ?
C36 H36A 0.9600 . ?
C36 H36B 0.9600 . ?
C36 H36C 0.9600 . ?
C40 C41 1.37(2) . ?
C40 H40 0.9300 . ?
C33 H33A 0.9700 . ?
C33 H33B 0.9700 . ?
C22 C23 1.48(2) . ?
C22 H22A 0.9700 . ?
C22 H22B 0.9700 . ?
C17 C18 1.400(18) . ?
C17 H17 0.9300 . ?
N5 C49 1.21(3) . ?
N5 C48 1.43(3) . ?
N5 C47 1.47(2) . ?
C23 H23A 0.9600 . ?
C23 H23B 0.9600 . ?
C23 H23C 0.9600 . ?
C41 H41 0.9300 . ?
C5 C6 1.37(2) . ?
C5 H5 0.9300 . ?
C2 C1 1.45(3) . ?
C2 H2A 0.9700 . ?
C2 H2B 0.9700 . ?
C28 C27 1.39(2) . ?
C28 H28 0.9300 . ?
C24 H24A 0.9600 . ?
C24 H24B 0.9600 . ?
C24 H24C 0.9600 . ?
C18 H18 0.9300 . ?
C6 H6 0.9300 . ?
C27 H27 0.9300 . ?
C45 C46 1.43(3) . ?
C45 H45A 0.9700 . ?
C45 H45B 0.9700 . ?
O9 C49 1.21(2) . ?
C1 H1A 0.9600 . ?
C1 H1B 0.9600 . ?
C1 H1C 0.9600 . ?
C48 H48A 0.9600 . ?
C48 H48B 0.9600 . ?
C48 H48C 0.9600 . ?
C49 H49 0.9300 . ?
C47 H47A 0.9600 . ?
C47 H47B 0.9600 . ?
C47 H47C 0.9600 . ?
C46 H46A 0.9600 . ?
C46 H46B 0.9600 . ?
C46 H46C 0.9600 . ?
